data_7101211
loop_
_publ_author_name
'Paul Ragogna'
'Jason L. Dutton'
'Michael C. Jennings'
'Jocelyn J. Tindale'

_publ_section_title
;
The Direct Reaction of the tBu-DAB Ligand with SeCl4:
A Redox Route to Selenium-Nitrogen Heterocycles
;
_journal_issue 23
_journal_name_full 'Chemical Communications'
_journal_paper_doi 10.1039/b603777a
_journal_year 2006
_chemical_formula_sum 'C14 H25 Cl6 N5 Se3'
_chemical_formula_weight 712.97
_chemical_name_systematic
;
?
;
_space_group_IT_number 14
_symmetry_cell_setting monoclinic
_symmetry_space_group_name_Hall '-P 2ybc'
_symmetry_space_group_name_H-M 'P 1 21/c 1'
_atom_sites_solution_hydrogens geom
_atom_sites_solution_primary direct
_atom_sites_solution_secondary difmap
_audit_creation_method SHELXL-97
_cell_angle_alpha 90.00
_cell_angle_beta 93.718(2)
_cell_angle_gamma 90.00
_cell_formula_units_Z 4
_cell_length_a 14.5099(4)
_cell_length_b 10.4455(2)
_cell_length_c 16.7518(7)
_cell_measurement_reflns_used 5750
_cell_measurement_temperature 150(2)
_cell_measurement_theta_max 27.48
_cell_measurement_theta_min 1.70
_cell_volume 2533.61(14)
_computing_cell_refinement 'DENZO-SMN (Otwinowski & Minor, 1997)'
_computing_data_collection 'COLLECT (Nonius, 1997-2001)'
_computing_data_reduction DENZO-SMN
_computing_molecular_graphics 'SHELXTL/PC (Sheldrick, 2001)'
_computing_publication_material SHELXTL/PC
_computing_structure_refinement 'SHELXL-97 (Sheldrick, 1997)'
_computing_structure_solution 'SHELXS-97 (Sheldrick, 1997)'
_diffrn_ambient_temperature 150(2)
_diffrn_measured_fraction_theta_full .998
_diffrn_measured_fraction_theta_max .998
_diffrn_measurement_device_type 'Nonius Kappa-CCD'
_diffrn_measurement_method '\f scans, and \w scans with \k offsets'
_diffrn_radiation_monochromator graphite
_diffrn_radiation_source 'fine-focus sealed tube'
_diffrn_radiation_type MoK\a
_diffrn_radiation_wavelength 0.71073
_diffrn_reflns_av_R_equivalents 0.069
_diffrn_reflns_av_sigmaI/netI 0.0480
_diffrn_reflns_limit_h_max 17
_diffrn_reflns_limit_h_min -17
_diffrn_reflns_limit_k_max 12
_diffrn_reflns_limit_k_min -12
_diffrn_reflns_limit_l_max 19
_diffrn_reflns_limit_l_min -19
_diffrn_reflns_number 25379
_diffrn_reflns_theta_full 25.02
_diffrn_reflns_theta_max 25.02
_diffrn_reflns_theta_min 2.65
_diffrn_standards_number 0
_exptl_absorpt_coefficient_mu 5.000
_exptl_absorpt_correction_T_max 0.3401
_exptl_absorpt_correction_T_min 0.2557
_exptl_absorpt_correction_type multi-scan
_exptl_absorpt_process_details 'DENZO-SMN (Otwinowski & Minor, 1997)'
_exptl_crystal_colour yellow
_exptl_crystal_density_diffrn 1.869
_exptl_crystal_density_method 'not measured'
_exptl_crystal_description block
_exptl_crystal_F_000 1392
_exptl_crystal_size_max 0.38
_exptl_crystal_size_mid 0.30
_exptl_crystal_size_min 0.28
_refine_diff_density_max .915
_refine_diff_density_min -.724
_refine_diff_density_rms .153
_refine_ls_extinction_method none
_refine_ls_goodness_of_fit_ref 1.207
_refine_ls_hydrogen_treatment constr
_refine_ls_matrix_type full
_refine_ls_number_parameters 254
_refine_ls_number_reflns 4477
_refine_ls_number_restraints 0
_refine_ls_restrained_S_all 1.207
_refine_ls_R_factor_all 0.0686
_refine_ls_R_factor_gt 0.0532
_refine_ls_shift/su_max 0.001
_refine_ls_shift/su_mean 0.000
_refine_ls_structure_factor_coef Fsqd
_refine_ls_weighting_details 'calc w=1/[\s^2^(Fo^2^)+(0.0001P)^2^+34.6784P] where P=(Fo^2^+2Fc^2^)/3'
_refine_ls_weighting_scheme calc
_refine_ls_wR_factor_gt 0.1230
_refine_ls_wR_factor_ref 0.1276
_reflns_number_gt 3662
_reflns_number_total 4477
_reflns_threshold_expression I>2\s(I)
_cod_data_source_file b603777a.txt
_cod_depositor_comments
;
The following automatic conversions were performed:
'_symmetry_cell_setting' value 'Monoclinic' changed to 'monoclinic'
according to '/home/saulius/struct/CIF-dictionaries/cif_core.dic'
dictionary named 'cif_core.dic' version 2.4.1 from 2010-06-29.

Automatic conversion script
Id: cif_fix_enum 1527 2010-12-29 10:47:43Z saulius 
;
_cod_original_sg_symbol_H-M P2(1)/c
_cod_database_code 7101211

loop_
_symmetry_equiv_pos_as_xyz
'x, y, z'
'-x, y+1/2, -z+1/2'
'-x, -y, -z'
'x, -y-1/2, z-1/2'

loop_
_atom_site_label
_atom_site_type_symbol
_atom_site_fract_x
_atom_site_fract_y
_atom_site_fract_z
_atom_site_U_iso_or_equiv
_atom_site_adp_type
_atom_site_occupancy
_atom_site_symmetry_multiplicity
_atom_site_calc_flag
_atom_site_refinement_flags
Cl1 Cl 0.08020(14) 0.2260(2) 0.13779(17) 0.0384(6) Uani 1 1 d .
Se1 Se -0.02995(6) 0.51097(8) -0.12252(6) 0.0253(2) Uani 1 1 d .
N1 N 0.0847(5) 0.5722(7) -0.1118(4) 0.0250(16) Uani 1 1 d .
C1 C 0.1437(6) 0.4801(9) -0.1002(6) 0.029(2) Uani 1 1 d .
H13A H 0.2080 0.4971 -0.0929 0.035 Uiso 1 1 calc R
Se2 Se 0.25342(5) 0.22838(7) 0.15457(5) 0.0186(2) Uani 1 1 d .
Cl2 Cl 0.41208(13) 0.2305(2) 0.16929(13) 0.0251(5) Uani 1 1 d .
C2 C 0.1099(5) 0.3546(8) -0.0986(5) 0.026(2) Uani 1 1 d .
H14A H 0.1486 0.2821 -0.0890 0.031 Uiso 1 1 calc R
N2 N 0.0216(4) 0.3463(6) -0.1112(4) 0.0220(15) Uani 1 1 d .
Cl3 Cl 0.25819(15) 0.4426(2) 0.07984(15) 0.0307(5) Uani 1 1 d .
Se3 Se 0.59588(6) 0.62908(8) 0.02289(5) 0.0220(2) Uani 1 1 d .
N3 N 0.6202(5) 0.4917(7) 0.0820(4) 0.0235(16) Uani 1 1 d .
C3 C 0.5664(6) 0.4865(8) 0.1422(5) 0.0248(19) Uani 1 1 d .
H23A H 0.5705 0.4185 0.1798 0.030 Uiso 1 1 calc R
Cl4 Cl 0.26101(15) 0.1142(2) 0.02726(13) 0.0286(5) Uani 1 1 d .
C4 C 0.5021(6) 0.5875(8) 0.1479(5) 0.0228(19) Uani 1 1 d .
H24A H 0.4611 0.5938 0.1898 0.027 Uiso 1 1 calc R
N4 N 0.5044(4) 0.6707(6) 0.0905(4) 0.0200(15) Uani 1 1 d .
Cl5 Cl 0.24937(15) 0.0387(2) 0.22035(14) 0.0316(5) Uani 1 1 d .
Cl6 Cl 0.24738(18) 0.3389(2) 0.27559(15) 0.0420(6) Uani 1 1 d .
C16 C -0.0370(6) 0.2264(8) -0.1183(6) 0.026(2) Uani 1 1 d .
C17 C -0.0989(8) 0.2439(11) -0.1959(7) 0.057(3) Uani 1 1 d .
H17A H -0.1382 0.3194 -0.1908 0.086 Uiso 1 1 calc R
H17B H -0.1378 0.1679 -0.2050 0.086 Uiso 1 1 calc R
H17C H -0.0601 0.2555 -0.2411 0.086 Uiso 1 1 calc R
C18 C 0.0243(8) 0.1126(10) -0.1224(9) 0.062(4) Uani 1 1 d .
H18A H 0.0621 0.1043 -0.0720 0.093 Uiso 1 1 calc R
H18B H 0.0647 0.1230 -0.1666 0.093 Uiso 1 1 calc R
H18C H -0.0134 0.0354 -0.1312 0.093 Uiso 1 1 calc R
C19 C -0.0957(7) 0.2221(10) -0.0488(7) 0.042(3) Uani 1 1 d .
H19A H -0.0565 0.2100 0.0005 0.064 Uiso 1 1 calc R
H19B H -0.1394 0.1508 -0.0555 0.064 Uiso 1 1 calc R
H19C H -0.1298 0.3027 -0.0457 0.064 Uiso 1 1 calc R
C26 C 0.4473(6) 0.7929(8) 0.0816(5) 0.0244(19) Uani 1 1 d .
C27 C 0.4554(7) 0.8403(9) -0.0039(6) 0.034(2) Uani 1 1 d .
H27A H 0.4198 0.9195 -0.0121 0.052 Uiso 1 1 calc R
H27B H 0.4312 0.7750 -0.0417 0.052 Uiso 1 1 calc R
H27C H 0.5204 0.8569 -0.0128 0.052 Uiso 1 1 calc R
C28 C 0.4901(7) 0.8868(9) 0.1419(6) 0.038(2) Uani 1 1 d .
H28A H 0.4558 0.9676 0.1384 0.057 Uiso 1 1 calc R
H28B H 0.5546 0.9024 0.1305 0.057 Uiso 1 1 calc R
H28C H 0.4878 0.8513 0.1959 0.057 Uiso 1 1 calc R
C29 C 0.3475(6) 0.7618(10) 0.0936(7) 0.045(3) Uani 1 1 d .
H29A H 0.3104 0.8400 0.0881 0.067 Uiso 1 1 calc R
H29B H 0.3426 0.7259 0.1472 0.067 Uiso 1 1 calc R
H29C H 0.3249 0.6992 0.0534 0.067 Uiso 1 1 calc R
N31 N 0.3559(6) 0.8126(10) -0.2038(6) 0.054(3) Uani 1 1 d .
C32 C 0.2929(7) 0.8341(9) -0.1685(6) 0.033(2) Uani 1 1 d .
C33 C 0.2127(7) 0.8605(10) -0.1241(6) 0.042(3) Uani 1 1 d .
H33A H 0.1747 0.9260 -0.1522 0.064 Uiso 1 1 calc R
H33B H 0.2327 0.8915 -0.0706 0.064 Uiso 1 1 calc R
H33C H 0.1765 0.7820 -0.1196 0.064 Uiso 1 1 calc R

loop_
_atom_site_aniso_label
_atom_site_aniso_U_11
_atom_site_aniso_U_22
_atom_site_aniso_U_33
_atom_site_aniso_U_23
_atom_site_aniso_U_13
_atom_site_aniso_U_12
Cl1 0.0171(10) 0.0256(11) 0.0725(19) 0.0037(12) 0.0019(11) 0.0009(9)
Se1 0.0146(4) 0.0258(5) 0.0351(5) -0.0001(4) -0.0003(4) 0.0012(3)
N1 0.018(4) 0.029(4) 0.028(4) -0.001(3) 0.002(3) -0.002(3)
C1 0.016(4) 0.034(5) 0.038(6) -0.002(4) -0.001(4) 0.000(4)
Se2 0.0165(4) 0.0174(4) 0.0224(5) -0.0020(3) 0.0046(3) -0.0006(3)
Cl2 0.0159(9) 0.0330(11) 0.0263(12) -0.0005(9) 0.0011(8) -0.0025(8)
C2 0.015(4) 0.027(5) 0.036(5) -0.003(4) 0.000(4) 0.006(3)
N2 0.018(4) 0.025(4) 0.023(4) -0.005(3) 0.003(3) 0.000(3)
Cl3 0.0288(11) 0.0212(11) 0.0436(14) 0.0040(10) 0.0146(10) 0.0050(9)
Se3 0.0196(4) 0.0240(4) 0.0230(5) 0.0036(4) 0.0065(3) 0.0033(3)
N3 0.020(4) 0.027(4) 0.023(4) -0.001(3) -0.001(3) 0.000(3)
C3 0.026(4) 0.028(5) 0.021(5) 0.005(4) 0.004(4) 0.000(4)
Cl4 0.0362(12) 0.0245(11) 0.0248(12) -0.0078(9) -0.0012(9) 0.0008(9)
C4 0.025(4) 0.027(5) 0.017(5) 0.002(4) 0.000(4) -0.001(4)
N4 0.018(3) 0.019(3) 0.023(4) -0.003(3) 0.003(3) 0.000(3)
Cl5 0.0325(12) 0.0270(11) 0.0353(14) 0.0112(10) 0.0035(10) -0.0019(9)
Cl6 0.0483(15) 0.0455(15) 0.0345(14) -0.0195(11) 0.0211(12) -0.0120(11)
C16 0.024(4) 0.024(4) 0.032(5) -0.002(4) 0.009(4) -0.006(4)
C17 0.076(8) 0.055(7) 0.039(7) -0.005(6) -0.008(6) -0.038(6)
C18 0.050(7) 0.024(6) 0.116(12) -0.009(6) 0.027(7) -0.001(5)
C19 0.036(6) 0.037(6) 0.056(7) -0.004(5) 0.020(5) -0.013(5)
C26 0.025(4) 0.016(4) 0.032(5) 0.005(4) 0.006(4) 0.005(3)
C27 0.044(6) 0.027(5) 0.034(6) 0.008(4) 0.014(5) 0.011(4)
C28 0.051(6) 0.029(5) 0.033(6) 0.000(4) -0.007(5) 0.010(5)
C29 0.027(5) 0.036(6) 0.071(8) 0.011(5) 0.004(5) 0.010(4)
N31 0.046(6) 0.074(7) 0.043(6) -0.003(5) 0.006(5) 0.021(5)
C32 0.043(6) 0.031(5) 0.025(5) -0.001(4) -0.004(5) 0.006(4)
C33 0.050(6) 0.043(6) 0.036(6) -0.005(5) 0.020(5) -0.011(5)

loop_
_atom_type_symbol
_atom_type_description
_atom_type_scat_dispersion_real
_atom_type_scat_dispersion_imag
_atom_type_scat_source
C C .0033 .0016 'International Tables Vol C Tables 4.2.6.8 and 6.1.1.4'
H H .0000 .0000 'International Tables Vol C Tables 4.2.6.8 and 6.1.1.4'
N N .0061 .0033 'International Tables Vol C Tables 4.2.6.8 and 6.1.1.4'
Cl Cl .1484 .1585 'International Tables Vol C Tables 4.2.6.8 and 6.1.1.4'
Se Se -.0929 2.2259 'International Tables Vol C Tables 4.2.6.8 and 6.1.1.4'

loop_
_geom_angle_atom_site_label_1
_geom_angle_atom_site_label_2
_geom_angle_atom_site_label_3
_geom_angle
N1 Se1 N2 87.5(3)
C1 N1 Se1 110.7(6)
N1 C1 C2 118.0(7)
Cl5 Se2 Cl2 90.78(8)
Cl5 Se2 Cl6 90.37(10)
Cl2 Se2 Cl6 89.76(9)
Cl5 Se2 Cl4 90.09(8)
Cl2 Se2 Cl4 89.82(8)
Cl6 Se2 Cl4 179.38(9)
Cl5 Se2 Cl1 89.33(8)
Cl2 Se2 Cl1 179.73(10)
Cl6 Se2 Cl1 90.48(9)
Cl4 Se2 Cl1 89.93(9)
Cl5 Se2 Cl3 179.85(10)
Cl2 Se2 Cl3 89.17(8)
Cl6 Se2 Cl3 89.77(9)
Cl4 Se2 Cl3 89.76(8)
Cl1 Se2 Cl3 90.72(8)
N2 C2 C1 113.9(7)
C2 N2 C16 128.0(7)
C2 N2 Se1 109.9(6)
C16 N2 Se1 122.1(5)
N3 Se3 N4 88.4(3)
C3 N3 Se3 110.9(6)
N3 C3 C4 116.7(8)
N4 C4 C3 113.5(8)
C4 N4 C26 126.4(7)
C4 N4 Se3 110.5(6)
C26 N4 Se3 122.9(5)
C19 C16 C18 112.7(9)
C19 C16 N2 108.0(7)
C18 C16 N2 109.3(7)
C19 C16 C17 109.3(8)
C18 C16 C17 111.9(9)
N2 C16 C17 105.2(7)
C29 C26 C28 114.0(8)
C29 C26 N4 109.0(7)
C28 C26 N4 106.3(7)
C29 C26 C27 109.1(8)
C28 C26 C27 111.3(8)
N4 C26 C27 106.8(7)
N31 C32 C33 179.6(12)

loop_
_geom_bond_atom_site_label_1
_geom_bond_atom_site_label_2
_geom_bond_distance
Cl1 Se2 2.511(2)
Se1 N1 1.780(7)
Se1 N2 1.880(7)
N1 C1 1.295(11)
C1 C2 1.400(12)
Se2 Cl5 2.270(2)
Se2 Cl2 2.299(2)
Se2 Cl6 2.340(2)
Se2 Cl4 2.453(2)
Se2 Cl3 2.567(2)
C2 N2 1.289(10)
N2 C16 1.514(10)
Se3 N3 1.766(7)
Se3 N4 1.852(7)
N3 C3 1.315(11)
C3 C4 1.416(12)
C4 N4 1.298(10)
N4 C26 1.524(10)
C16 C19 1.487(12)
C16 C18 1.489(13)
C16 C17 1.542(14)
C26 C29 1.510(12)
C26 C28 1.512(12)
C26 C27 1.527(12)
N31 C32 1.144(12)
C32 C33 1.447(13)

loop_
_geom_torsion_atom_site_label_1
_geom_torsion_atom_site_label_2
_geom_torsion_atom_site_label_3
_geom_torsion_atom_site_label_4
_geom_torsion
N2 Se1 N1 C1 -1.6(7)
Se1 N1 C1 C2 0.5(11)
N1 C1 C2 N2 1.5(13)
C1 C2 N2 C16 176.1(8)
C1 C2 N2 Se1 -2.6(10)
N1 Se1 N2 C2 2.4(6)
N1 Se1 N2 C16 -176.4(7)
N4 Se3 N3 C3 -1.0(6)
Se3 N3 C3 C4 0.0(9)
N3 C3 C4 N4 1.5(11)
C3 C4 N4 C26 -177.0(7)
C3 C4 N4 Se3 -2.2(9)
N3 Se3 N4 C4 1.8(6)
N3 Se3 N4 C26 176.9(6)
C2 N2 C16 C19 113.4(10)
Se1 N2 C16 C19 -68.0(9)
C2 N2 C16 C18 -9.6(13)
Se1 N2 C16 C18 169.1(8)
C2 N2 C16 C17 -129.9(10)
Se1 N2 C16 C17 48.7(9)
C4 N4 C26 C29 -48.2(11)
Se3 N4 C26 C29 137.6(7)
C4 N4 C26 C28 75.1(10)
Se3 N4 C26 C28 -99.2(8)
C4 N4 C26 C27 -166.0(8)
Se3 N4 C26 C27 19.8(9)
